data_7223453
loop_
_publ_author_name
'Wang, Shengyan'
'xu, jianing'
'Fan, Yong'
'Jia, Jia'
'Gao, Lijuan'
'Sun, Jing'
'Shan, Liang'
'Chen, Xiaodong'
'Wang, Li'
'Seo, Hyo Jin'

_publ_section_title
;
 3D lanthanide metal organic frameworks constructed from lanthanide
 formate skeleton and 3,5-bis(4&#x2019;-carboxy-phenyl)-1,2,4-triazole
 connector: synthesis, structure and luminescence
;
_journal_name_full 'RSC Adv.'
_journal_paper_doi 10.1039/C5RA21557A
_journal_year 2015
_chemical_formula_sum 'C34 H20 N6 O13 Tb2'
_chemical_formula_weight 1038.42
_chemical_name_systematic
; 
 ? 
;
_space_group_IT_number 62
_symmetry_space_group_name_Hall '-P 2ac 2n'
_symmetry_space_group_name_H-M 'P n m a'
_atom_sites_solution_hydrogens geom
_atom_sites_solution_primary direct
_atom_sites_solution_secondary difmap
_audit_creation_method SHELXL-97
_audit_update_record
;
2015-09-29 deposited with the CCDC.
2015-12-09 downloaded from the CCDC.
;
_cell_angle_alpha 90.00
_cell_angle_beta 90.00
_cell_angle_gamma 90.00
_cell_formula_units_Z 4
_cell_length_a 6.7445(4)
_cell_length_b 36.3810(19)
_cell_length_c 13.0378(7)
_cell_measurement_temperature 293(2)
_cell_volume 3199.1(3)
_computing_structure_refinement 'SHELXL-97 (Sheldrick, 1997)'
_computing_structure_solution 'SHELXS-97 (Sheldrick, 1990)'
_diffrn_ambient_temperature 293(2)
_diffrn_measured_fraction_theta_full 0.997
_diffrn_measured_fraction_theta_max 0.997
_diffrn_radiation_monochromator graphite
_diffrn_radiation_source 'fine-focus sealed tube'
_diffrn_radiation_type MoK\a
_diffrn_radiation_wavelength 0.71073
_diffrn_reflns_av_R_equivalents 0.0684
_diffrn_reflns_av_sigmaI/netI 0.0387
_diffrn_reflns_limit_h_max 6
_diffrn_reflns_limit_h_min -8
_diffrn_reflns_limit_k_max 39
_diffrn_reflns_limit_k_min -43
_diffrn_reflns_limit_l_max 14
_diffrn_reflns_limit_l_min -15
_diffrn_reflns_number 16883
_diffrn_reflns_theta_full 25.02
_diffrn_reflns_theta_max 25.02
_diffrn_reflns_theta_min 1.12
_exptl_absorpt_coefficient_mu 4.469
_exptl_crystal_colour colorless
_exptl_crystal_density_diffrn 2.156
_exptl_crystal_density_method 'not measured'
_exptl_crystal_F_000 1999
_refine_diff_density_max 2.381
_refine_diff_density_min -2.863
_refine_diff_density_rms 0.286
_refine_ls_extinction_method none
_refine_ls_goodness_of_fit_ref 1.393
_refine_ls_hydrogen_treatment mixed
_refine_ls_matrix_type full
_refine_ls_number_parameters 253
_refine_ls_number_reflns 2858
_refine_ls_number_restraints 0
_refine_ls_restrained_S_all 1.393
_refine_ls_R_factor_all 0.0601
_refine_ls_R_factor_gt 0.0491
_refine_ls_shift/su_max 0.001
_refine_ls_shift/su_mean 0.000
_refine_ls_structure_factor_coef Fsqd
_refine_ls_weighting_details 'calc w=1/[\s^2^(Fo^2^)+(0.0495P)^2^+43.4946P] where P=(Fo^2^+2Fc^2^)/3'
_refine_ls_weighting_scheme calc
_refine_ls_wR_factor_gt 0.1293
_refine_ls_wR_factor_ref 0.1460
_reflns_number_gt 2403
_reflns_number_total 2858
_reflns_threshold_expression >2sigma(I)
_cod_data_source_file c5ra21557a2.cif
_cod_data_source_block w
_cod_database_code 7223453

loop_
_symmetry_equiv_pos_as_xyz
'x, y, z'
'-x+1/2, -y, z+1/2'
'x+1/2, -y+1/2, -z+1/2'
'-x, y+1/2, -z'
'-x, -y, -z'
'x-1/2, y, -z-1/2'
'-x-1/2, y-1/2, z-1/2'
'x, -y-1/2, z'

loop_
_atom_site_label
_atom_site_type_symbol
_atom_site_fract_x
_atom_site_fract_y
_atom_site_fract_z
_atom_site_U_iso_or_equiv
_atom_site_adp_type
_atom_site_occupancy
_atom_site_symmetry_multiplicity
_atom_site_calc_flag
_atom_site_refinement_flags
Tb1 Tb -0.11523(7) 0.982209(12) 0.62763(3) 0.0129(2) Uani 1 1 d .
O2 O -0.1847(11) 0.9881(2) 0.4498(5) 0.0195(16) Uani 1 1 d .
O4 O 0.0640(12) 0.93652(19) 0.5414(6) 0.0246(18) Uani 1 1 d .
O5 O -0.0800(11) 0.93649(18) 0.7467(5) 0.0190(16) Uani 1 1 d .
O6 O -0.4186(10) 0.95500(19) 0.6147(5) 0.0183(15) Uani 1 1 d .
O7 O -0.1927(11) 1.04423(18) 0.6073(6) 0.0203(16) Uani 1 1 d .
O10 O -0.2111(11) 0.99697(19) 0.2855(5) 0.0184(16) Uani 1 1 d .
N1 N 0.2084(16) 0.7690(2) 1.0290(7) 0.029(2) Uani 1 1 d .
N2 N 0.068(2) 0.7500 0.8849(10) 0.023(3) Uani 1 2 d S
H2 H 0.0097 0.7500 0.8262 0.027 Uiso 1 2 calc SR
N3 N 0.2956(16) 0.7688(2) 0.2435(7) 0.025(2) Uani 1 1 d .
N4 N 0.233(2) 0.7500 0.3996(10) 0.020(3) Uani 1 2 d S
H1 H 0.2084 0.7500 0.4643 0.024 Uiso 1 2 calc SR
C1 C 0.0065(15) 0.9299(3) 0.8275(7) 0.013(2) Uani 1 1 d .
C2 C 0.0293(15) 0.8909(3) 0.8604(8) 0.015(2) Uani 1 1 d .
C3 C 0.1189(17) 0.8818(3) 0.9525(8) 0.022(2) Uani 1 1 d .
H3 H 0.1590 0.9004 0.9969 0.026 Uiso 1 1 calc R
C4 C 0.1494(16) 0.8453(3) 0.9791(8) 0.021(2) Uani 1 1 d .
H4 H 0.2102 0.8395 1.0410 0.026 Uiso 1 1 calc R
C5 C 0.0886(16) 0.8176(3) 0.9126(8) 0.020(2) Uani 1 1 d .
C6 C 0.1240(17) 0.7793(3) 0.9418(8) 0.023(2) Uani 1 1 d .
C7 C -0.0001(16) 0.8263(3) 0.8203(8) 0.021(2) Uani 1 1 d .
H7 H -0.0389 0.8078 0.7754 0.025 Uiso 1 1 calc R
C8 C -0.0305(17) 0.8626(3) 0.7952(8) 0.022(2) Uani 1 1 d .
H8 H -0.0922 0.8684 0.7335 0.026 Uiso 1 1 calc R
C9 C 0.1422(16) 0.9310(3) 0.4555(8) 0.021(2) Uani 1 1 d .
C10 C 0.1790(16) 0.8914(3) 0.4257(8) 0.018(2) Uani 1 1 d .
C11 C 0.1300(17) 0.8631(3) 0.4923(8) 0.023(2) Uani 1 1 d .
H11 H 0.0768 0.8687 0.5562 0.027 Uiso 1 1 calc R
C12 C 0.2380(15) 0.8177(3) 0.3705(8) 0.016(2) Uani 1 1 d .
C13 C 0.2885(18) 0.8463(3) 0.3043(9) 0.024(3) Uani 1 1 d .
H13 H 0.3423 0.8408 0.2404 0.029 Uiso 1 1 calc R
C14 C 0.2571(17) 0.7796(3) 0.3372(9) 0.020(2) Uani 1 1 d .
C15 C 0.1590(16) 0.8267(3) 0.4653(8) 0.021(2) Uani 1 1 d .
H15 H 0.1252 0.8081 0.5111 0.025 Uiso 1 1 calc R
C16 C 0.2603(17) 0.8828(3) 0.3317(8) 0.022(2) Uani 1 1 d .
H16 H 0.2962 0.9015 0.2866 0.026 Uiso 1 1 calc R
C19 C -0.2817(16) 0.9855(3) 0.3689(8) 0.021(2) Uani 1 1 d .
H19 H -0.4075 0.9751 0.3701 0.025 Uiso 1 1 calc R
O9 O 0.086(4) 0.7500 0.6451(17) 0.099(7) Uani 1 2 d S

loop_
_atom_site_aniso_label
_atom_site_aniso_U_11
_atom_site_aniso_U_22
_atom_site_aniso_U_33
_atom_site_aniso_U_23
_atom_site_aniso_U_13
_atom_site_aniso_U_12
Tb1 0.0179(3) 0.0121(3) 0.0087(3) 0.00093(17) 0.00122(19) 0.0008(2)
O2 0.023(4) 0.028(4) 0.008(3) 0.003(3) -0.002(3) -0.002(3)
O4 0.039(5) 0.016(4) 0.019(4) 0.001(3) 0.011(3) 0.009(3)
O5 0.025(4) 0.016(4) 0.016(4) 0.004(3) -0.006(3) -0.004(3)
O6 0.019(4) 0.016(4) 0.020(4) -0.002(3) -0.005(3) -0.003(3)
O7 0.024(4) 0.009(3) 0.027(4) 0.000(3) -0.001(3) -0.006(3)
O10 0.027(4) 0.020(4) 0.008(3) 0.002(3) -0.003(3) 0.000(3)
N1 0.044(6) 0.016(5) 0.028(6) 0.006(4) -0.009(5) 0.001(4)
N2 0.033(8) 0.014(6) 0.021(7) 0.000 -0.012(6) 0.000
N3 0.044(6) 0.013(4) 0.018(5) -0.003(4) 0.000(4) 0.000(4)
N4 0.035(8) 0.008(6) 0.017(6) 0.000 0.000(6) 0.000
C1 0.017(5) 0.011(5) 0.013(5) -0.003(4) 0.001(4) 0.001(4)
C2 0.017(5) 0.011(5) 0.016(5) 0.005(4) 0.003(4) -0.004(4)
C3 0.027(6) 0.022(6) 0.017(5) 0.001(4) -0.001(5) 0.001(5)
C4 0.025(6) 0.018(5) 0.021(6) 0.004(4) -0.008(5) -0.002(5)
C5 0.024(6) 0.016(5) 0.021(6) 0.000(4) 0.005(5) 0.000(4)
C6 0.029(6) 0.018(5) 0.020(6) 0.002(4) 0.002(5) 0.002(5)
C7 0.021(6) 0.023(6) 0.019(6) -0.002(4) -0.003(5) 0.002(5)
C8 0.027(6) 0.023(6) 0.015(5) 0.004(4) -0.004(4) -0.001(5)
C9 0.023(6) 0.016(5) 0.025(6) -0.002(4) 0.007(5) 0.004(4)
C10 0.016(5) 0.011(5) 0.026(6) 0.001(4) -0.001(4) 0.003(4)
C11 0.033(7) 0.019(5) 0.017(5) 0.000(4) 0.003(5) 0.002(5)
C12 0.015(5) 0.011(5) 0.021(5) -0.003(4) -0.007(4) 0.001(4)
C13 0.038(7) 0.016(5) 0.019(6) 0.005(4) 0.002(5) 0.003(5)
C14 0.022(6) 0.015(5) 0.024(6) -0.005(4) -0.001(5) 0.005(4)
C15 0.022(6) 0.019(5) 0.021(6) 0.008(4) 0.005(5) -0.003(4)
C16 0.031(6) 0.014(5) 0.020(5) 0.005(4) 0.002(5) 0.000(5)
C19 0.018(5) 0.022(6) 0.022(6) -0.003(5) 0.001(5) -0.004(4)
O9 0.101(18) 0.100(17) 0.097(17) 0.000 0.012(13) 0.000

loop_
_atom_type_symbol
_atom_type_description
_atom_type_scat_dispersion_real
_atom_type_scat_dispersion_imag
_atom_type_scat_source
C C 0.0033 0.0016 'International Tables Vol C Tables 4.2.6.8 and 6.1.1.4'
H H 0.0000 0.0000 'International Tables Vol C Tables 4.2.6.8 and 6.1.1.4'
N N 0.0061 0.0033 'International Tables Vol C Tables 4.2.6.8 and 6.1.1.4'
O O 0.0106 0.0060 'International Tables Vol C Tables 4.2.6.8 and 6.1.1.4'
Tb Tb -0.1723 4.1537 'International Tables Vol C Tables 4.2.6.8 and 6.1.1.4'

loop_
_geom_angle_atom_site_label_1
_geom_angle_atom_site_label_2
_geom_angle_atom_site_label_3
_geom_angle
_geom_angle_site_symmetry_1
_geom_angle_site_symmetry_3
O6 Tb1 O5 80.1(3) . .
O6 Tb1 O7 102.2(3) . .
O5 Tb1 O7 143.5(3) . .
O6 Tb1 O4 96.9(3) . .
O5 Tb1 O4 75.9(3) . .
O7 Tb1 O4 138.4(3) . .
O6 Tb1 O2 77.9(3) . .
O5 Tb1 O2 138.4(2) . .
O7 Tb1 O2 76.0(3) . .
O4 Tb1 O2 72.3(3) . .
O6 Tb1 O10 76.7(2) . 2_475
O5 Tb1 O10 73.1(2) . 2_475
O7 Tb1 O10 72.2(2) . 2_475
O4 Tb1 O10 148.9(2) . 2_475
O2 Tb1 O10 133.5(3) . 2_475
O6 Tb1 O2 151.9(2) . 5_576
O5 Tb1 O2 120.2(3) . 5_576
O7 Tb1 O2 73.6(3) . 5_576
O4 Tb1 O2 72.3(3) . 5_576
O2 Tb1 O2 74.2(3) . 5_576
O10 Tb1 O2 125.6(2) 2_475 5_576
O6 Tb1 O10 157.3(2) . 5_576
O5 Tb1 O10 80.1(2) . 5_576
O7 Tb1 O10 87.5(2) . 5_576
O4 Tb1 O10 88.8(3) . 5_576
O2 Tb1 O10 124.6(2) . 5_576
O10 Tb1 O10 87.09(13) 2_475 5_576
O2 Tb1 O10 50.5(2) 5_576 5_576
O6 Tb1 C19 176.0(3) . 5_576
O5 Tb1 C19 100.7(3) . 5_576
O7 Tb1 C19 79.5(3) . 5_576
O4 Tb1 C19 79.6(3) . 5_576
O2 Tb1 C19 99.2(3) . 5_576
O10 Tb1 C19 107.2(3) 2_475 5_576
O2 Tb1 C19 25.0(3) 5_576 5_576
O10 Tb1 C19 25.4(2) 5_576 5_576
O6 Tb1 Tb1 116.08(18) . 5_576
O5 Tb1 Tb1 141.26(19) . 5_576
O7 Tb1 Tb1 70.77(19) . 5_576
O4 Tb1 Tb1 67.64(18) . 5_576
O2 Tb1 Tb1 38.25(18) . 5_576
O10 Tb1 Tb1 142.57(16) 2_475 5_576
O2 Tb1 Tb1 35.91(16) 5_576 5_576
O10 Tb1 Tb1 86.39(15) 5_576 5_576
C19 Tb1 Tb1 60.9(2) 5_576 5_576
C19 O2 Tb1 157.6(7) . .
C19 O2 Tb1 96.5(6) . 5_576
Tb1 O2 Tb1 105.8(3) . 5_576
C9 O4 Tb1 139.4(7) . .
C1 O5 Tb1 140.7(7) . .
C1 O6 Tb1 128.1(6) 6_557 .
C9 O7 Tb1 134.7(7) 5_576 .
C19 O10 Tb1 129.7(7) . 2_474
C19 O10 Tb1 92.3(6) . 5_576
Tb1 O10 Tb1 132.3(3) 2_474 5_576
C6 N1 N1 106.4(6) . 8_575
C6 N2 C6 103.9(13) . 8_575
C6 N2 H2 128.1 . .
C6 N2 H2 128.1 8_575 .
C14 N3 N3 107.3(6) . 8_575
C14 N4 C14 104.7(13) 8_575 .
C14 N4 H1 127.6 8_575 .
C14 N4 H1 127.6 . .
O5 C1 O6 123.3(9) . 6_657
O5 C1 C2 118.9(9) . .
O6 C1 C2 117.8(9) 6_657 .
C3 C2 C8 118.6(9) . .
C3 C2 C1 121.5(9) . .
C8 C2 C1 119.8(9) . .
C2 C3 C4 120.7(10) . .
C2 C3 H3 119.6 . .
C4 C3 H3 119.6 . .
C3 C4 C5 119.6(10) . .
C3 C4 H4 120.2 . .
C5 C4 H4 120.2 . .
C7 C5 C4 120.1(10) . .
C7 C5 C6 121.1(10) . .
C4 C5 C6 118.7(10) . .
N1 C6 N2 111.7(10) . .
N1 C6 C5 124.1(10) . .
N2 C6 C5 124.1(10) . .
C8 C7 C5 119.6(10) . .
C8 C7 H7 120.2 . .
C5 C7 H7 120.2 . .
C7 C8 C2 121.4(10) . .
C7 C8 H8 119.3 . .
C2 C8 H8 119.3 . .
O4 C9 O7 125.3(10) . 5_576
O4 C9 C10 116.7(9) . .
O7 C9 C10 117.9(9) 5_576 .
C16 C10 C11 119.0(9) . .
C16 C10 C9 120.5(9) . .
C11 C10 C9 120.5(10) . .
C10 C11 C15 121.2(10) . .
C10 C11 H11 119.4 . .
C15 C11 H11 119.4 . .
C15 C12 C13 118.2(9) . .
C15 C12 C14 121.5(10) . .
C13 C12 C14 120.2(10) . .
C16 C13 C12 121.3(10) . .
C16 C13 H13 119.3 . .
C12 C13 H13 119.3 . .
N3 C14 N4 110.3(9) . .
N3 C14 C12 125.3(10) . .
N4 C14 C12 124.4(10) . .
C12 C15 C11 120.3(10) . .
C12 C15 H15 119.8 . .
C11 C15 H15 119.8 . .
C10 C16 C13 119.9(10) . .
C10 C16 H16 120.0 . .
C13 C16 H16 120.0 . .
O2 C19 O10 120.6(10) . .
O2 C19 Tb1 58.4(5) . 5_576
O10 C19 Tb1 62.2(5) . 5_576
O2 C19 H19 119.7 . .
O10 C19 H19 119.7 . .
Tb1 C19 H19 178.1 5_576 .

loop_
_geom_bond_atom_site_label_1
_geom_bond_atom_site_label_2
_geom_bond_distance
_geom_bond_site_symmetry_2
Tb1 O6 2.279(7) .
Tb1 O5 2.288(7) .
Tb1 O7 2.331(7) .
Tb1 O4 2.343(7) .
Tb1 O2 2.374(7) .
Tb1 O10 2.487(7) 2_475
Tb1 O2 2.507(7) 5_576
Tb1 O10 2.589(7) 5_576
Tb1 C19 2.923(11) 5_576
Tb1 Tb1 3.8947(9) 5_576
O2 C19 1.245(12) .
O2 Tb1 2.507(7) 5_576
O4 C9 1.254(13) .
O5 C1 1.228(12) .
O6 C1 1.288(12) 6_557
O7 C9 1.264(13) 5_576
O10 C19 1.257(12) .
O10 Tb1 2.487(7) 2_474
O10 Tb1 2.589(7) 5_576
N1 C6 1.325(15) .
N1 N1 1.383(18) 8_575
N2 C6 1.352(14) .
N2 C6 1.352(14) 8_575
N2 H2 0.8600 .
N3 C14 1.308(14) .
N3 N3 1.371(17) 8_575
N4 C14 1.358(14) 8_575
N4 C14 1.358(14) .
N4 H1 0.8600 .
C1 O6 1.288(12) 6_657
C1 C2 1.490(13) .
C2 C3 1.384(14) .
C2 C8 1.395(14) .
C3 C4 1.387(15) .
C3 H3 0.9300 .
C4 C5 1.393(15) .
C4 H4 0.9300 .
C5 C7 1.382(15) .
C5 C6 1.464(15) .
C7 C8 1.373(15) .
C7 H7 0.9300 .
C8 H8 0.9300 .
C9 O7 1.264(13) 5_576
C9 C10 1.514(14) .
C10 C16 1.379(16) .
C10 C11 1.385(15) .
C11 C15 1.386(15) .
C11 H11 0.9300 .
C12 C15 1.385(14) .
C12 C13 1.393(14) .
C12 C14 1.461(14) .
C13 C16 1.390(15) .
C13 H13 0.9300 .
C15 H15 0.9300 .
C16 H16 0.9300 .
C19 Tb1 2.923(11) 5_576
C19 H19 0.9300 .
